data_1505689
loop_
_publ_author_name
'Saha, Satyen'
'Hamaguchi, Hiro-o'

_publ_section_title
;
 Effect of water on the molecular structure and arrangement of
 nitrile-functionalized ionic liquids.
;
_journal_issue 6
_journal_name_full 'The journal of physical chemistry. B'
_journal_page_first 2777
_journal_page_last 2781
_journal_paper_doi 10.1021/jp053817t
_journal_volume 110
_journal_year 2006
_chemical_formula_moiety 'C8 H12 Cl N3 '
_chemical_formula_sum 'C8 H12 Cl N3'
_chemical_formula_weight 185.66
_space_group_IT_number 14
_symmetry_cell_setting monoclinic
_symmetry_Int_Tables_number 14
_symmetry_space_group_name_Hall '-P 2ybc'
_symmetry_space_group_name_H-M 'P 1 21/c 1'
_cell_angle_alpha 90
_cell_angle_beta 102.383(2)
_cell_angle_gamma 90
_cell_formula_units_Z 4
_cell_length_a 8.745(4)
_cell_length_b 10.993(5)
_cell_length_c 10.410(5)
_cell_measurement_reflns_used 2513
_cell_measurement_temperature 148.1
_cell_measurement_theta_max 27.5
_cell_measurement_theta_min 3.0
_cell_volume 977.5(8)
_computing_cell_refinement CrystalClear
_computing_data_collection CrystalClear
_computing_data_reduction CrystalStructure
_computing_publication_material 'CrystalStructure 3.6.0'
_computing_structure_refinement SHELXL
_computing_structure_solution SIR97
_diffrn_detector_area_resol_mean 7.31
_diffrn_measured_fraction_theta_full 0.6685
_diffrn_measured_fraction_theta_max 0.6685
_diffrn_measurement_device_type 'Rigaku Mercury'
_diffrn_measurement_method \w
_diffrn_radiation_type 'Mo K\a'
_diffrn_radiation_wavelength 0.7107
_diffrn_reflns_av_R_equivalents 0.033
_diffrn_reflns_limit_h_max 11
_diffrn_reflns_limit_h_min -11
_diffrn_reflns_limit_k_max 14
_diffrn_reflns_limit_k_min -12
_diffrn_reflns_limit_l_max 13
_diffrn_reflns_limit_l_min -13
_diffrn_reflns_number 5327
_diffrn_reflns_theta_full 27.46
_diffrn_reflns_theta_max 27.46
_exptl_absorpt_coefficient_mu 0.342
_exptl_absorpt_correction_type none
_exptl_crystal_colour colourless
_exptl_crystal_density_diffrn 1.261
_exptl_crystal_density_method 'not measured'
_exptl_crystal_description square
_exptl_crystal_F_000 392.00
_exptl_crystal_size_max 0.50
_exptl_crystal_size_mid 0.40
_exptl_crystal_size_min 0.40
_refine_diff_density_max 0.33
_refine_diff_density_min -0.26
_refine_ls_extinction_method none
_refine_ls_goodness_of_fit_ref 1.092
_refine_ls_hydrogen_treatment refall
_refine_ls_number_parameters 158
_refine_ls_number_reflns 1583
_refine_ls_R_factor_gt 0.0340
_refine_ls_shift/su_max 0.0000
_refine_ls_structure_factor_coef Fsqd
_refine_ls_weighting_details 'w = 1/[\s^2^(Fo^2^)+(0.0000P)^2^+0.0000P] where P=(Fo^2^+2Fc^2^)/3'
_refine_ls_weighting_scheme calc
_refine_ls_wR_factor_ref 0.0820
_reflns_number_gt 4319
_reflns_number_total 5326
_reflns_threshold_expression F^2^>2.0\s(F^2^)
_cod_data_source_file jp053817tsi20050712_032426.cif
_cod_data_source_block '__nbmimCl'
_cod_depositor_comments
;
The following automatic conversions were performed:

'_geom_bond_publ_flag' value 'Y' changed to 'y' according to
/home/saulius/struct/CIF-dictionaries/cif_core.dic dictionary named
'cif_core.dic' version 2.4.1 from 2010-06-29 (5
times).

'_geom_angle_publ_flag' value 'Y' changed to 'y' according
to /home/saulius/struct/CIF-dictionaries/cif_core.dic dictionary
named 'cif_core.dic' version 2.4.1 from 2010-06-29 (3
times).

'_geom_torsion_publ_flag' value 'Y' changed to 'y' according
to /home/saulius/struct/CIF-dictionaries/cif_core.dic dictionary
named 'cif_core.dic' version 2.4.1 from 2010-06-29 (2 times).

Automatic conversion script
Id: cif_fix_values 1715 2011-07-08 13:25:40Z adriana 
;
_cod_original_formula_sum 'C8 H12 Cl N3 '
_cod_database_code 1505689

loop_
_symmetry_equiv_pos_site_id
_symmetry_equiv_pos_as_xyz
1 +X,+Y,+Z
2 -X,1/2+Y,1/2-Z
3 -X,-Y,-Z
4 +X,1/2-Y,1/2+Z

loop_
_atom_site_label
_atom_site_type_symbol
_atom_site_fract_x
_atom_site_fract_y
_atom_site_fract_z
_atom_site_U_iso_or_equiv
_atom_site_adp_type
_atom_site_occupancy
_atom_site_symmetry_multiplicity
_atom_site_calc_flag
Cl(1) Cl -0.21176(6) 0.09615(4) -0.02529(5) 0.0257(2) Uani 1.00 1 d
N(1) N 0.1603(2) 0.2642(1) 0.2573(2) 0.0213(4) Uani 1.00 1 d
N(3) N 0.3856(2) 0.1956(1) 0.2397(2) 0.0220(4) Uani 1.00 1 d
N(11) N -0.3291(3) 0.5888(2) -0.0334(2) 0.0395(5) Uani 1.00 1 d
C(2) C 0.2323(3) 0.1804(2) 0.1994(2) 0.0218(5) Uani 1.00 1 d
C(4) C 0.4124(3) 0.2921(2) 0.3255(2) 0.0272(5) Uani 1.00 1 d
C(5) C 0.2731(3) 0.3348(2) 0.3364(2) 0.0257(5) Uani 1.00 1 d
C(7) C -0.0089(3) 0.2812(2) 0.2355(2) 0.0259(5) Uani 1.00 1 d
C(8) C -0.0595(3) 0.3908(2) 0.1475(2) 0.0287(5) Uani 1.00 1 d
C(9) C -0.2378(3) 0.4001(2) 0.1154(2) 0.0259(5) Uani 1.00 1 d
C(10) C -0.2908(3) 0.5064(2) 0.0323(2) 0.0268(5) Uani 1.00 1 d
C(6) C 0.5056(3) 0.1233(2) 0.1959(3) 0.0353(6) Uani 1.00 1 d
H(1) H 0.181(3) 0.117(2) 0.139(2) 0.028(6) Uiso 1.00 1 d
H(2) H 0.242(3) 0.396(2) 0.383(2) 0.024(6) Uiso 1.00 1 d
H(3) H 0.515(3) 0.315(2) 0.361(2) 0.025(6) Uiso 1.00 1 d
H(4) H -0.057(3) 0.203(2) 0.195(2) 0.030(6) Uiso 1.00 1 d
H(5) H -0.037(3) 0.290(2) 0.322(2) 0.030(6) Uiso 1.00 1 d
H(6) H -0.015(3) 0.387(2) 0.070(2) 0.034(6) Uiso 1.00 1 d
H(7) H -0.014(3) 0.470(2) 0.191(2) 0.047(7) Uiso 1.00 1 d
H(8) H -0.288(3) 0.327(2) 0.065(2) 0.032(6) Uiso 1.00 1 d
H(9) H -0.275(3) 0.407(2) 0.193(2) 0.035(6) Uiso 1.00 1 d
H(10) H 0.455(4) 0.051(3) 0.148(3) 0.087(11) Uiso 1.00 1 d
H(11) H 0.588(4) 0.103(2) 0.272(3) 0.065(9) Uiso 1.00 1 d
H(12) H 0.558(4) 0.175(3) 0.135(3) 0.090(11) Uiso 1.00 1 d

loop_
_atom_site_aniso_label
_atom_site_aniso_U_11
_atom_site_aniso_U_22
_atom_site_aniso_U_33
_atom_site_aniso_U_12
_atom_site_aniso_U_13
_atom_site_aniso_U_23
Cl(1) 0.0296(3) 0.0226(3) 0.0254(3) 0.0008(2) 0.0070(2) 0.0002(2)
N(1) 0.0265(10) 0.0173(9) 0.0191(9) 0.0001(7) 0.0023(7) -0.0017(7)
N(3) 0.0256(10) 0.0177(9) 0.0223(9) 0.0012(7) 0.0041(8) 0.0026(7)
N(11) 0.056(1) 0.0321(11) 0.0288(10) 0.0060(10) 0.0054(10) 0.0020(10)
C(2) 0.0310(12) 0.0166(10) 0.0174(10) 0.0008(9) 0.0042(9) 0.0000(8)
C(4) 0.0306(13) 0.0249(12) 0.0230(11) -0.0055(10) -0.0008(10) 0.0018(9)
C(5) 0.040(1) 0.0170(11) 0.0181(10) -0.0026(9) 0.0019(10) -0.0032(8)
C(7) 0.0274(12) 0.0251(12) 0.0257(12) 0.0011(9) 0.0067(9) 0.0003(9)
C(8) 0.0271(12) 0.0260(12) 0.0330(12) 0.0008(10) 0.0061(10) 0.0061(10)
C(9) 0.0293(12) 0.0235(11) 0.0246(11) 0.0013(10) 0.0052(9) 0.0010(10)
C(10) 0.0309(12) 0.0265(12) 0.0228(11) 0.0006(9) 0.0052(9) -0.0050(9)
C(6) 0.029(1) 0.038(2) 0.041(2) 0.0078(11) 0.0141(12) 0.0016(12)

loop_
_atom_type_symbol
_atom_type_description
_atom_type_scat_dispersion_real
_atom_type_scat_dispersion_imag
_atom_type_scat_source
C C 0.003 0.002
;
International Tables for Crystallography
(1992, Vol. C, Tables 4.2.6.8 and 6.1.1.4)
;
H H 0.000 0.000
;
International Tables for Crystallography
(1992, Vol. C, Table 6.1.1.4)
;
N N 0.006 0.003
;
International Tables for Crystallography
(1992, Vol. C, Tables 4.2.6.8 and 6.1.1.4)
;
Cl Cl 0.148 0.159
;
International Tables for Crystallography
(1992, Vol. C, Tables 4.2.6.8 and 6.1.1.4)
;

loop_
_geom_angle_atom_site_label_1
_geom_angle_atom_site_label_2
_geom_angle_atom_site_label_3
_geom_angle
_geom_angle_publ_flag
C(7) N(1) C(2) 125.5(2) y
N(1) C(2) N(3) 108.3(2) ?
C(5) N(1) C(2) 108.2(2) y
C(7) N(1) C(5) 126.2(2) y
N(1) C(5) C(4) 107.5(2) ?
N(1) C(7) C(8) 110.5(2) ?
C(4) N(3) C(2) 108.9(2) ?
C(6) N(3) C(2) 125.1(2) ?
N(3) C(4) C(5) 107.2(2) ?
C(6) N(3) C(4) 126.0(2) ?
N(11) C(10) C(9) 178.5(3) ?
C(7) C(8) C(9) 109.7(2) ?
C(8) C(9) C(10) 111.1(2) ?
N(1) C(2) H(1) 126(1) ?
N(1) C(5) H(2) 118(1) ?
N(1) C(7) H(4) 105(1) ?
N(1) C(7) H(5) 108(1) ?
N(3) C(2) H(1) 125(1) ?
N(3) C(4) H(3) 118(1) ?
N(3) C(6) H(10) 108(2) ?
N(3) C(6) H(11) 109(1) ?
N(3) C(6) H(12) 109(1) ?
C(4) C(5) H(2) 134(1) ?
H(3) C(4) C(5) 133(1) ?
H(4) C(7) C(8) 112(1) ?
C(7) C(8) H(6) 110(1) ?
H(5) C(7) C(8) 111(1) ?
C(7) C(8) H(7) 111(1) ?
H(5) C(7) H(4) 107(1) ?
H(6) C(8) C(9) 113(1) ?
C(8) C(9) H(8) 111(1) ?
H(7) C(8) C(9) 108(1) ?
C(8) C(9) H(9) 110(1) ?
H(7) C(8) H(6) 103(2) ?
H(8) C(9) C(10) 106(1) ?
H(9) C(9) C(10) 108(1) ?
H(9) C(9) H(8) 109(2) ?
H(11) C(6) H(10) 114(2) ?
H(12) C(6) H(10) 109(2) ?
H(12) C(6) H(11) 105(2) ?

loop_
_geom_bond_atom_site_label_1
_geom_bond_atom_site_label_2
_geom_bond_distance
_geom_bond_publ_flag
N(1) C(2) 1.331(3) y
N(1) C(5) 1.381(3) y
N(1) C(7) 1.460(3) ?
N(3) C(2) 1.326(3) y
N(3) C(4) 1.374(3) y
N(3) C(6) 1.465(3) ?
N(11) C(10) 1.141(3) y
C(4) C(5) 1.333(4) ?
C(7) C(8) 1.521(3) ?
C(8) C(9) 1.527(3) ?
C(9) C(10) 1.469(3) ?
C(2) H(1) 0.98(2) ?
C(4) H(3) 0.93(2) ?
C(5) H(2) 0.90(2) ?
C(7) H(4) 1.01(2) ?
C(7) H(5) 0.99(2) ?
C(8) H(6) 0.97(3) ?
C(8) H(7) 1.02(2) ?
C(9) H(8) 1.01(2) ?
C(9) H(9) 0.93(3) ?
C(6) H(10) 0.99(3) ?
C(6) H(11) 0.97(3) ?
C(6) H(12) 1.03(4) ?

loop_
_geom_contact_atom_site_label_1
_geom_contact_atom_site_label_2
_geom_contact_distance
_geom_contact_site_symmetry_2
Cl(1) C(2) 3.524(2) 55503
Cl(1) C(4) 3.540(2) 45404
Cl(1) C(5) 3.587(2) 54502
Cl(1) C(7) 3.548(2) .
Cl(1) C(7) 3.614(3) 55404
Cl(1) C(8) 3.804(2) .
Cl(1) C(8) 3.917(3) 55404
Cl(1) C(9) 3.675(2) .
Cl(1) C(9) 3.699(2) 55404
Cl(1) C(6) 3.734(3) 45501
Cl(1) C(6) 3.690(3) 55503
N(1) N(3) 2.154(3) .
N(1) N(11) 3.513(2) 54502
N(1) N(11) 3.421(3) 56503
N(1) C(4) 2.189(3) .
N(1) C(8) 2.449(3) .
N(1) C(9) 3.786(3) .
N(1) C(10) 3.613(3) 54502
N(1) C(6) 3.571(3) .
N(3) N(11) 3.409(3) 54502
N(3) N(11) 3.165(3) 56503
N(3) C(5) 2.179(3) .
N(3) C(7) 3.567(3) .
N(3) C(9) 3.916(3) 54502
N(3) C(10) 3.390(3) 54502
N(11) N(1) 3.513(2) 55502
N(11) N(1) 3.421(3) 56503
N(11) N(3) 3.409(3) 55502
N(11) N(3) 3.165(3) 56503
N(11) N(11) 3.758(3) 46503
N(11) C(2) 3.544(3) 55502
N(11) C(2) 3.282(3) 56503
N(11) C(4) 3.300(3) 55502
N(11) C(4) 3.246(3) 56503
N(11) C(5) 3.365(3) 55502
N(11) C(5) 3.400(3) 56503
N(11) C(8) 3.455(3) .
N(11) C(8) 3.839(3) 56503
N(11) C(9) 2.609(3) .
N(11) C(9) 3.701(3) 46503
N(11) C(10) 3.487(3) 46503
N(11) C(6) 3.761(3) 56503
N(11) C(6) 3.704(3) 45404
C(2) Cl(1) 3.524(2) 55503
C(2) N(11) 3.544(3) 54502
C(2) N(11) 3.282(3) 56503
C(2) C(4) 2.197(3) .
C(2) C(5) 2.196(3) .
C(2) C(5) 3.875(3) 55404
C(2) C(7) 2.482(3) .
C(2) C(8) 3.401(3) .
C(2) C(8) 3.999(3) 54502
C(2) C(9) 3.630(3) 54502
C(2) C(10) 3.333(3) 54502
C(2) C(6) 2.478(3) .
C(4) Cl(1) 3.540(2) 65504
C(4) N(11) 3.300(3) 54502
C(4) N(11) 3.246(3) 56503
C(4) C(7) 3.604(3) .
C(4) C(10) 3.723(3) 54502
C(4) C(6) 2.530(4) .
C(4) C(6) 3.726(3) 65502
C(4) C(6) 3.880(4) 55504
C(5) Cl(1) 3.587(2) 55502
C(5) N(11) 3.365(3) 54502
C(5) N(11) 3.400(3) 56503
C(5) C(2) 3.875(3) 55504
C(5) C(7) 2.534(3) .
C(5) C(8) 3.202(3) .
C(5) C(10) 3.851(3) 54502
C(5) C(6) 3.599(4) .
C(5) C(6) 3.768(3) 65502
C(5) C(6) 3.884(3) 55504
C(7) Cl(1) 3.614(3) 55504
C(7) C(9) 2.491(3) .
C(7) C(10) 3.801(3) .
C(8) Cl(1) 3.917(3) 55504
C(8) N(11) 3.839(3) 56503
C(8) C(2) 3.999(3) 55502
C(8) C(10) 2.471(3) .
C(9) Cl(1) 3.699(2) 55504
C(9) N(3) 3.916(3) 55502
C(9) N(11) 3.701(3) 46503
C(9) C(2) 3.630(3) 55502
C(9) C(6) 3.976(4) 45501
C(10) N(1) 3.613(3) 55502
C(10) N(3) 3.390(3) 55502
C(10) N(11) 3.487(3) 46503
C(10) C(2) 3.333(3) 55502
C(10) C(4) 3.723(3) 55502
C(10) C(5) 3.851(3) 55502
C(10) C(10) 3.578(3) 46503
C(10) C(6) 3.932(4) 55502
C(10) C(6) 3.846(3) 45404
C(6) Cl(1) 3.734(3) 65501
C(6) Cl(1) 3.690(3) 55503
C(6) N(11) 3.761(3) 56503
C(6) N(11) 3.704(3) 65504
C(6) C(4) 3.726(3) 64502
C(6) C(4) 3.880(4) 55404
C(6) C(5) 3.768(3) 64502
C(6) C(5) 3.884(3) 55404
C(6) C(9) 3.976(4) 65501
C(6) C(10) 3.932(4) 54502
C(6) C(10) 3.846(3) 65504
Cl(1) H(1) 3.50(2) .
Cl(1) H(1) 2.66(2) 55503
Cl(1) H(2) 2.70(2) 54502
Cl(1) H(3) 2.62(2) 45404
Cl(1) H(4) 2.67(2) .
Cl(1) H(5) 2.73(2) 55404
Cl(1) H(6) 3.66(2) .
Cl(1) H(7) 3.87(2) 54502
Cl(1) H(7) 3.79(3) 55404
Cl(1) H(8) 2.83(2) .
Cl(1) H(9) 2.87(2) 55404
Cl(1) H(10) 3.78(4) 45501
Cl(1) H(10) 2.76(3) 55503
Cl(1) H(11) 3.87(3) 45501
Cl(1) H(12) 3.00(4) 45501
N(1) H(1) 2.07(2) .
N(1) H(2) 1.97(2) .
N(1) H(3) 3.11(2) .
N(1) H(4) 1.99(2) .
N(1) H(5) 2.00(2) .
N(1) H(6) 2.58(2) .
N(1) H(7) 2.73(2) .
N(1) H(7) 3.56(2) 54502
N(1) H(10) 3.83(4) .
N(3) H(1) 2.06(2) .
N(3) H(2) 3.07(2) .
N(3) H(2) 3.80(2) 55404
N(3) H(3) 1.99(2) .
N(3) H(4) 3.80(2) .
N(3) H(8) 3.97(2) 65501
N(3) H(8) 3.94(2) 65504
N(3) H(9) 3.88(2) 65501
N(3) H(9) 3.43(2) 54502
N(3) H(10) 2.01(3) .
N(3) H(11) 2.01(3) .
N(3) H(12) 2.05(4) .
N(11) H(1) 3.73(2) 56503
N(11) H(2) 3.73(2) 55502
N(11) H(2) 3.87(2) 56503
N(11) H(3) 3.64(2) 55502
N(11) H(3) 3.61(2) 56503
N(11) H(6) 3.52(2) .
N(11) H(6) 3.13(2) 56503
N(11) H(7) 3.46(2) .
N(11) H(7) 3.78(3) 56503
N(11) H(8) 3.05(2) .
N(11) H(8) 3.43(2) 46503
N(11) H(9) 3.05(2) .
N(11) H(9) 3.51(2) 46503
N(11) H(10) 3.78(3) 45404
N(11) H(11) 3.90(3) 55502
N(11) H(11) 2.91(3) 45404
N(11) H(12) 3.31(3) 56503
C(2) H(2) 3.03(2) .
C(2) H(2) 3.42(2) 55404
C(2) H(3) 3.05(2) .
C(2) H(4) 2.53(2) .
C(2) H(5) 3.15(2) .
C(2) H(6) 3.22(2) .
C(2) H(7) 3.83(2) .
C(2) H(7) 3.35(3) 54502
C(2) H(9) 3.20(2) 54502
C(2) H(10) 2.56(4) .
C(2) H(11) 3.16(3) .
C(2) H(12) 3.06(4) .
C(4) H(1) 3.14(2) .
C(4) H(2) 2.06(2) .
C(4) H(5) 3.92(2) .
C(4) H(8) 3.46(2) 65504
C(4) H(9) 3.55(3) 65501
C(4) H(10) 3.30(3) .
C(4) H(10) 3.07(3) 65502
C(4) H(10) 3.72(3) 55504
C(4) H(11) 2.71(3) .
C(4) H(11) 3.57(3) 65502
C(4) H(12) 2.88(4) .
C(4) H(12) 3.22(3) 55504
C(5) H(1) 3.15(2) .
C(5) H(1) 3.45(2) 55504
C(5) H(3) 2.09(2) .
C(5) H(4) 3.28(2) .
C(5) H(5) 2.73(2) .
C(5) H(6) 3.37(2) .
C(5) H(7) 3.03(2) .
C(5) H(10) 3.35(3) 65502
C(5) H(10) 3.52(3) 55504
C(5) H(11) 3.91(3) .
C(5) H(11) 3.47(3) 65502
C(5) H(12) 3.99(4) .
C(5) H(12) 3.54(3) 55504
C(7) H(1) 2.78(2) .
C(7) H(2) 2.70(2) .
C(7) H(6) 2.07(2) .
C(7) H(6) 3.95(2) 55504
C(7) H(7) 2.12(2) .
C(7) H(7) 3.50(2) 54502
C(7) H(8) 2.74(2) .
C(7) H(9) 2.66(2) .
C(7) H(12) 3.89(3) 45501
C(8) H(1) 3.69(2) .
C(8) H(1) 3.64(2) 55502
C(8) H(2) 3.19(2) .
C(8) H(4) 2.12(2) .
C(8) H(4) 3.85(2) 55502
C(8) H(5) 2.10(2) .
C(8) H(5) 3.97(2) 55404
C(8) H(6) 3.49(2) 56503
C(8) H(8) 2.12(2) .
C(8) H(9) 2.04(3) .
C(9) H(1) 3.45(2) 55502
C(9) H(3) 3.80(2) 45501
C(9) H(3) 3.85(2) 45404
C(9) H(4) 2.70(2) .
C(9) H(5) 2.75(2) .
C(9) H(6) 2.11(3) .
C(9) H(6) 3.99(2) 56503
C(9) H(7) 2.09(2) .
C(9) H(10) 3.80(4) 55502
C(9) H(11) 3.58(3) 45404
C(9) H(12) 3.09(3) 45501
C(10) H(1) 3.56(2) 55502
C(10) H(6) 2.70(2) .
C(10) H(6) 3.30(3) 56503
C(10) H(7) 2.65(2) .
C(10) H(7) 3.91(3) 56503
C(10) H(8) 2.00(2) .
C(10) H(9) 1.98(2) .
C(10) H(10) 3.93(4) 55502
C(10) H(11) 3.79(3) 55502
C(10) H(11) 2.95(3) 45404
C(6) H(1) 2.77(2) .
C(6) H(2) 3.55(2) 64502
C(6) H(2) 3.57(2) 55404
C(6) H(3) 2.71(2) .
C(6) H(3) 3.44(2) 64502
C(6) H(3) 3.57(2) 55404
C(6) H(4) 3.93(2) 65501
C(6) H(8) 3.35(2) 65501
C(6) H(8) 3.92(2) 65504
C(6) H(9) 3.67(2) 65501
C(6) H(9) 3.47(2) 54502
H(1) Cl(1) 2.66(2) 55503
H(1) N(11) 3.73(2) 56503
H(1) C(5) 3.45(2) 55404
H(1) C(8) 3.64(2) 54502
H(1) C(9) 3.45(2) 54502
H(1) C(10) 3.56(2) 54502
H(2) Cl(1) 2.70(2) 55502
H(2) N(3) 3.80(2) 55504
H(2) N(11) 3.73(2) 54502
H(2) N(11) 3.87(2) 56503
H(2) C(2) 3.42(2) 55504
H(2) C(6) 3.55(2) 65502
H(2) C(6) 3.57(2) 55504
H(3) Cl(1) 2.62(2) 65504
H(3) N(11) 3.64(2) 54502
H(3) N(11) 3.61(2) 56503
H(3) C(9) 3.80(2) 65501
H(3) C(9) 3.85(2) 65504
H(3) C(6) 3.44(2) 65502
H(3) C(6) 3.57(2) 55504
H(4) C(8) 3.85(2) 54502
H(4) C(6) 3.93(2) 45501
H(5) Cl(1) 2.73(2) 55504
H(5) C(8) 3.97(2) 55504
H(6) N(11) 3.13(2) 56503
H(6) C(7) 3.95(2) 55404
H(6) C(8) 3.49(2) 56503
H(6) C(9) 3.99(2) 56503
H(6) C(10) 3.30(3) 56503
H(7) Cl(1) 3.87(2) 55502
H(7) Cl(1) 3.79(3) 55504
H(7) N(1) 3.56(2) 55502
H(7) N(11) 3.78(3) 56503
H(7) C(2) 3.35(3) 55502
H(7) C(7) 3.50(2) 55502
H(7) C(10) 3.91(3) 56503
H(8) N(3) 3.97(2) 45501
H(8) N(3) 3.94(2) 45404
H(8) N(11) 3.43(2) 46503
H(8) C(4) 3.46(2) 45404
H(8) C(6) 3.35(2) 45501
H(8) C(6) 3.92(2) 45404
H(9) Cl(1) 2.87(2) 55504
H(9) N(3) 3.88(2) 45501
H(9) N(3) 3.43(2) 55502
H(9) N(11) 3.51(2) 46503
H(9) C(2) 3.20(2) 55502
H(9) C(4) 3.55(3) 45501
H(9) C(6) 3.67(2) 45501
H(9) C(6) 3.47(2) 55502
H(10) Cl(1) 3.78(4) 65501
H(10) Cl(1) 2.76(3) 55503
H(10) N(11) 3.78(3) 65504
H(10) C(4) 3.07(3) 64502
H(10) C(4) 3.72(3) 55404
H(10) C(5) 3.35(3) 64502
H(10) C(5) 3.52(3) 55404
H(10) C(9) 3.80(4) 54502
H(10) C(10) 3.93(4) 54502
H(11) Cl(1) 3.87(3) 65501
H(11) N(11) 3.90(3) 54502
H(11) N(11) 2.91(3) 65504
H(11) C(4) 3.57(3) 64502
H(11) C(5) 3.47(3) 64502
H(11) C(9) 3.58(3) 65504
H(11) C(10) 3.79(3) 54502
H(11) C(10) 2.95(3) 65504
H(12) Cl(1) 3.00(4) 65501
H(12) N(11) 3.31(3) 56503
H(12) C(4) 3.22(3) 55404
H(12) C(5) 3.54(3) 55404
H(12) C(7) 3.89(3) 65501
H(12) C(9) 3.09(3) 65501

loop_
_geom_torsion_atom_site_label_1
_geom_torsion_atom_site_label_2
_geom_torsion_atom_site_label_3
_geom_torsion_atom_site_label_4
_geom_torsion
_geom_torsion_publ_flag
C(5) N(1) C(2) N(3) 0.2(2) ?
C(7) N(1) C(2) N(3) 177.7(2) ?
C(2) N(1) C(5) C(4) -0.2(2) ?
C(7) N(1) C(5) C(4) -177.6(2) ?
C(2) N(1) C(7) C(8) -103.4(2) ?
C(5) N(1) C(7) C(8) 73.5(2) ?
C(4) N(3) C(2) N(1) -0.2(2) ?
C(6) N(3) C(2) N(1) -178.4(2) ?
C(2) N(3) C(4) C(5) 0.1(2) ?
C(6) N(3) C(4) C(5) 178.3(2) ?
N(3) C(4) C(5) N(1) 0.1(2) ?
N(1) C(7) C(8) C(9) 174.7(2) y
C(7) C(8) C(9) C(10) 179.0(2) ?
Cl(1) N(1) C(7) C(8) -95.9(2) ?
N(1) C(7) C(8) C(9) 174.7(2) ?
C(7) C(8) C(9) C(10) 179.0(2) y

loop_
_cod_related_entry_id
_cod_related_entry_database
_cod_related_entry_code
1 ChemSpider 17339136
